data_4350211
loop_
_publ_author_name
'Taquet, Jean-Philippe'
'Siri, Olivier'
'Braunstein, Pierre'
'Welter, Richard'

_publ_section_title
;
 Dinuclear nickel and palladium complexes with bridging
 2,5-diamino-1,4-benzoquinonediimines: synthesis, structures, and
 catalytic oligomerization of ethylene.
;
_journal_issue 12
_journal_name_full 'Inorganic chemistry'
_journal_page_first 4668
_journal_page_last 4676
_journal_paper_doi 10.1021/ic060019o
_journal_volume 45
_journal_year 2006
_chemical_formula_moiety 'C36 H60 N4 O4 Pd2'
_chemical_formula_sum 'C36 H60 N4 O4 Pd2'
_chemical_formula_weight 825.68
_space_group_IT_number 2
_space_group_name_Hall '-P 1'
_space_group_name_H-M_alt 'P -1'
_symmetry_cell_setting triclinic
_symmetry_space_group_name_Hall '-P 1'
_symmetry_space_group_name_H-M 'P -1'
_atom_sites_solution_hydrogens geom
_atom_sites_solution_primary direct
_atom_sites_solution_secondary difmap
_audit_creation_method SHELXL-97
_cell_angle_alpha 62.43(5)
_cell_angle_beta 88.13(5)
_cell_angle_gamma 76.50(5)
_cell_formula_units_Z 1
_cell_length_a 9.6470(10)
_cell_length_b 10.5210(10)
_cell_length_c 11.1550(10)
_cell_measurement_reflns_used 7222
_cell_measurement_temperature 173(2)
_cell_measurement_theta_max 30.034
_cell_measurement_theta_min 0.998
_cell_volume 972.2(6)
_computing_cell_refinement 'Denzo (Nonius B.V., 1998)'
_computing_data_collection 'Collect (Nonius B.V., 1998)'
_computing_data_reduction 'Denzo (Nonius B.V., 1998)'
_computing_molecular_graphics 'PLATON 98 (Spek, 1998)'
_computing_publication_material 'SHELXL-97 (Sheldrick, 1997)'
_computing_structure_refinement 'SHELXL-97 (Sheldrick, 1997)'
_computing_structure_solution 'SHELXS-97 (Sheldrick, 1997)'
_diffrn_ambient_temperature 173(2)
_diffrn_measured_fraction_theta_full 0.994
_diffrn_measured_fraction_theta_max 0.994
_diffrn_measurement_device_type KappaCCD
_diffrn_measurement_method '\p scans'
_diffrn_radiation_monochromator graphite
_diffrn_radiation_source 'fine-focus sealed tube'
_diffrn_radiation_type MoK\a
_diffrn_radiation_wavelength 0.71069
_diffrn_reflns_av_R_equivalents 0.0440
_diffrn_reflns_av_sigmaI/netI 0.1247
_diffrn_reflns_limit_h_max 13
_diffrn_reflns_limit_h_min -13
_diffrn_reflns_limit_k_max 14
_diffrn_reflns_limit_k_min -12
_diffrn_reflns_limit_l_max 15
_diffrn_reflns_limit_l_min 0
_diffrn_reflns_number 5676
_diffrn_reflns_theta_full 30.07
_diffrn_reflns_theta_max 30.07
_diffrn_reflns_theta_min 2.85
_exptl_absorpt_coefficient_mu 0.965
_exptl_absorpt_correction_type none
_exptl_crystal_colour green
_exptl_crystal_density_diffrn 1.410
_exptl_crystal_density_method 'not measured'
_exptl_crystal_description prism
_exptl_crystal_F_000 428
_exptl_crystal_size_max 0.11
_exptl_crystal_size_mid 0.09
_exptl_crystal_size_min 0.07
_refine_diff_density_max 0.950
_refine_diff_density_min -0.734
_refine_diff_density_rms 0.108
_refine_ls_extinction_method none
_refine_ls_goodness_of_fit_ref 0.792
_refine_ls_hydrogen_treatment constr
_refine_ls_matrix_type full
_refine_ls_number_parameters 208
_refine_ls_number_reflns 5675
_refine_ls_number_restraints 0
_refine_ls_restrained_S_all 0.792
_refine_ls_R_factor_all 0.0695
_refine_ls_R_factor_gt 0.0424
_refine_ls_shift/su_max 0.001
_refine_ls_shift/su_mean 0.000
_refine_ls_structure_factor_coef Fsqd
_refine_ls_weighting_details 'calc w=1/[\s^2^(Fo^2^)+(0.0000P)^2^+0.0000P] where P=(Fo^2^+2Fc^2^)/3'
_refine_ls_weighting_scheme calc
_refine_ls_wR_factor_gt 0.0877
_refine_ls_wR_factor_ref 0.0989
_reflns_number_gt 4186
_reflns_number_total 5675
_reflns_threshold_expression >2sigma(I)
_cod_data_source_file ic060019osi20060105_101638.cif
_cod_data_source_block 10a
_cod_original_cell_volume 972.19(55)
_cod_database_code 4350211

loop_
_symmetry_equiv_pos_as_xyz
'x, y, z'
'-x, -y, -z'

loop_
_atom_site_label
_atom_site_type_symbol
_atom_site_fract_x
_atom_site_fract_y
_atom_site_fract_z
_atom_site_U_iso_or_equiv
_atom_site_adp_type
_atom_site_occupancy
_atom_site_symmetry_multiplicity
_atom_site_calc_flag
Pd Pd 0.14353(3) 0.17214(3) 0.41641(2) 0.02038(8) Uani 1 1 d
O1 O 0.1951(2) -0.0489(2) 0.5308(2) 0.0264(5) Uani 1 1 d
O2 O 0.1238(2) 0.1568(2) 0.2452(2) 0.0264(5) Uani 1 1 d
N1 N 0.1442(3) 0.2118(3) 0.5738(2) 0.0191(5) Uani 1 1 d
N2 N 0.0906(3) 0.3919(3) 0.3203(3) 0.0205(5) Uani 1 1 d
C1 C 0.0281(3) 0.3982(3) 0.6430(3) 0.0238(7) Uani 1 1 d
H1 H 0.0462 0.3309 0.7372 0.029 Uiso 1 1 calc
C2 C 0.0723(3) 0.3475(3) 0.5474(3) 0.0198(6) Uani 1 1 d
C3 C 0.0418(3) 0.4533(3) 0.3993(3) 0.0198(6) Uani 1 1 d
C4 C 0.1375(3) 0.0354(4) 0.2406(3) 0.0256(7) Uani 1 1 d
C5 C 0.1753(3) -0.1053(4) 0.3498(3) 0.0265(7) Uani 1 1 d
H5 H 0.1822 -0.1856 0.3307 0.032 Uiso 1 1 calc
C6 C 0.2043(3) -0.1415(3) 0.4854(3) 0.0241(7) Uani 1 1 d
C7 C 0.1111(4) 0.0548(4) 0.1008(4) 0.0379(9) Uani 1 1 d
H7A H 0.0081 0.0899 0.0737 0.057 Uiso 1 1 calc
H7B H 0.1476 -0.0402 0.1006 0.057 Uiso 1 1 calc
H7C H 0.1603 0.1273 0.0367 0.057 Uiso 1 1 calc
C8 C 0.2548(4) -0.3006(4) 0.5898(4) 0.0352(8) Uani 1 1 d
H8A H 0.3568 -0.3226 0.6167 0.053 Uiso 1 1 calc
H8B H 0.2401 -0.3640 0.5516 0.053 Uiso 1 1 calc
H8C H 0.2004 -0.3191 0.6695 0.053 Uiso 1 1 calc
C9 C 0.0922(3) 0.4764(3) 0.1743(3) 0.0231(6) Uani 1 1 d
H9A H 0.0176 0.5704 0.1414 0.028 Uiso 1 1 calc
H9B H 0.0671 0.4200 0.1312 0.028 Uiso 1 1 calc
C10 C 0.2369(4) 0.5117(4) 0.1288(3) 0.0270(7) Uani 1 1 d
C11 C 0.3581(4) 0.3698(4) 0.1834(4) 0.0429(10) Uani 1 1 d
H11A H 0.3647 0.3196 0.2829 0.064 Uiso 1 1 calc
H11B H 0.4488 0.3951 0.1525 0.064 Uiso 1 1 calc
H11C H 0.3381 0.3042 0.1498 0.064 Uiso 1 1 calc
C12 C 0.2261(4) 0.5868(4) -0.0256(4) 0.0411(9) Uani 1 1 d
H12A H 0.3170 0.6109 -0.0575 0.062 Uiso 1 1 calc
H12B H 0.1492 0.6778 -0.0615 0.062 Uiso 1 1 calc
H12C H 0.2050 0.5199 -0.0572 0.062 Uiso 1 1 calc
C13 C 0.2731(5) 0.6153(5) 0.1782(4) 0.0447(10) Uani 1 1 d
H13A H 0.2818 0.5663 0.2777 0.067 Uiso 1 1 calc
H13B H 0.1967 0.7066 0.1436 0.067 Uiso 1 1 calc
H13C H 0.3638 0.6389 0.1449 0.067 Uiso 1 1 calc
C14 C 0.2024(3) 0.0966(3) 0.7102(3) 0.0223(6) Uani 1 1 d
H14A H 0.1885 0.0011 0.7224 0.027 Uiso 1 1 calc
H14B H 0.1483 0.1200 0.7773 0.027 Uiso 1 1 calc
C15 C 0.3624(3) 0.0794(4) 0.7389(3) 0.0261(7) Uani 1 1 d
C16 C 0.3874(4) 0.2182(4) 0.7382(5) 0.0464(10) Uani 1 1 d
H16A H 0.4899 0.2051 0.7558 0.070 Uiso 1 1 calc
H16B H 0.3355 0.2344 0.8089 0.070 Uiso 1 1 calc
H16C H 0.3527 0.3039 0.6494 0.070 Uiso 1 1 calc
C17 C 0.4511(4) 0.0470(4) 0.6356(4) 0.0348(8) Uani 1 1 d
H17A H 0.5522 0.0379 0.6555 0.052 Uiso 1 1 calc
H17B H 0.4180 0.1280 0.5440 0.052 Uiso 1 1 calc
H17C H 0.4399 -0.0457 0.6410 0.052 Uiso 1 1 calc
C18 C 0.4111(4) -0.0535(4) 0.8805(4) 0.0405(9) Uani 1 1 d
H18A H 0.5127 -0.0669 0.9025 0.061 Uiso 1 1 calc
H18B H 0.3968 -0.1429 0.8809 0.061 Uiso 1 1 calc
H18C H 0.3547 -0.0352 0.9481 0.061 Uiso 1 1 calc

loop_
_atom_site_aniso_label
_atom_site_aniso_U_11
_atom_site_aniso_U_22
_atom_site_aniso_U_33
_atom_site_aniso_U_23
_atom_site_aniso_U_13
_atom_site_aniso_U_12
Pd 0.02396(13) 0.01849(12) 0.02207(12) -0.01288(9) 0.00337(9) -0.00409(9)
O1 0.0323(13) 0.0201(11) 0.0293(12) -0.0144(10) 0.0015(10) -0.0046(9)
O2 0.0375(13) 0.0228(11) 0.0246(11) -0.0165(10) 0.0019(10) -0.0056(10)
N1 0.0198(12) 0.0193(12) 0.0208(13) -0.0122(11) 0.0032(10) -0.0034(10)
N2 0.0229(13) 0.0190(13) 0.0225(13) -0.0134(11) 0.0020(10) -0.0025(10)
C1 0.0253(16) 0.0252(16) 0.0236(16) -0.0156(14) 0.0042(13) -0.0023(13)
C2 0.0173(14) 0.0209(15) 0.0244(15) -0.0138(13) 0.0032(12) -0.0036(12)
C3 0.0185(14) 0.0220(15) 0.0224(15) -0.0139(13) 0.0035(12) -0.0039(12)
C4 0.0258(16) 0.0285(17) 0.0327(18) -0.0223(15) 0.0055(14) -0.0080(14)
C5 0.0281(17) 0.0240(16) 0.0363(19) -0.0208(15) 0.0017(14) -0.0074(14)
C6 0.0193(15) 0.0209(15) 0.0337(18) -0.0132(14) 0.0036(13) -0.0071(12)
C7 0.054(2) 0.036(2) 0.0319(19) -0.0236(17) 0.0009(17) -0.0079(18)
C8 0.040(2) 0.0230(17) 0.040(2) -0.0140(16) -0.0015(16) -0.0041(15)
C9 0.0268(16) 0.0234(16) 0.0218(15) -0.0134(13) 0.0023(12) -0.0045(13)
C10 0.0310(17) 0.0224(16) 0.0268(16) -0.0113(14) 0.0076(14) -0.0064(13)
C11 0.0273(19) 0.042(2) 0.048(2) -0.0147(19) 0.0126(17) -0.0043(17)
C12 0.045(2) 0.046(2) 0.031(2) -0.0165(18) 0.0111(17) -0.0135(19)
C13 0.055(3) 0.052(3) 0.046(2) -0.031(2) 0.014(2) -0.031(2)
C14 0.0267(16) 0.0192(15) 0.0222(15) -0.0116(13) 0.0042(12) -0.0041(12)
C15 0.0268(17) 0.0235(16) 0.0268(17) -0.0121(14) -0.0009(13) -0.0030(13)
C16 0.040(2) 0.034(2) 0.066(3) -0.024(2) -0.012(2) -0.0071(18)
C17 0.0211(17) 0.048(2) 0.0341(19) -0.0197(18) 0.0026(14) -0.0061(16)
C18 0.043(2) 0.039(2) 0.032(2) -0.0167(17) -0.0060(17) 0.0052(18)

loop_
_atom_type_symbol
_atom_type_description
_atom_type_scat_dispersion_real
_atom_type_scat_dispersion_imag
_atom_type_scat_source
C C 0.0033 0.0016 'International Tables Vol C Tables 4.2.6.8 and 6.1.1.4'
H H 0.0000 0.0000 'International Tables Vol C Tables 4.2.6.8 and 6.1.1.4'
N N 0.0061 0.0033 'International Tables Vol C Tables 4.2.6.8 and 6.1.1.4'
O O 0.0106 0.0060 'International Tables Vol C Tables 4.2.6.8 and 6.1.1.4'
Pd Pd -0.9988 1.0072 'International Tables Vol C Tables 4.2.6.8 and 6.1.1.4'

loop_
_geom_angle_atom_site_label_1
_geom_angle_atom_site_label_2
_geom_angle_atom_site_label_3
_geom_angle
_geom_angle_site_symmetry_1
_geom_angle_site_symmetry_3
N1 Pd N2 80.14(11) . .
N1 Pd O2 172.62(9) . .
N2 Pd O2 93.40(11) . .
N1 Pd O1 94.27(10) . .
N2 Pd O1 174.36(9) . .
O2 Pd O1 92.13(10) . .
C6 O1 Pd 125.0(2) . .
C4 O2 Pd 124.6(2) . .
C2 N1 C14 122.9(3) . .
C2 N1 Pd 114.0(2) . .
C14 N1 Pd 122.65(19) . .
C3 N2 C9 123.4(3) . .
C3 N2 Pd 114.1(2) . .
C9 N2 Pd 122.2(2) . .
C3 C1 C2 120.9(3) 2_566 .
C3 C1 H1 119.6 2_566 .
C2 C1 H1 119.6 . .
N1 C2 C1 126.9(3) . .
N1 C2 C3 113.8(3) . .
C1 C2 C3 119.4(3) . .
N2 C3 C1 126.9(3) . 2_566
N2 C3 C2 113.3(3) . .
C1 C3 C2 119.8(3) 2_566 .
O2 C4 C5 126.1(3) . .
O2 C4 C7 114.0(3) . .
C5 C4 C7 119.9(3) . .
C4 C5 C6 126.7(3) . .
C4 C5 H5 116.7 . .
C6 C5 H5 116.7 . .
O1 C6 C5 125.4(3) . .
O1 C6 C8 114.8(3) . .
C5 C6 C8 119.7(3) . .
C4 C7 H7A 109.5 . .
C4 C7 H7B 109.5 . .
H7A C7 H7B 109.5 . .
C4 C7 H7C 109.5 . .
H7A C7 H7C 109.5 . .
H7B C7 H7C 109.5 . .
C6 C8 H8A 109.5 . .
C6 C8 H8B 109.5 . .
H8A C8 H8B 109.5 . .
C6 C8 H8C 109.5 . .
H8A C8 H8C 109.5 . .
H8B C8 H8C 109.5 . .
N2 C9 C10 114.0(3) . .
N2 C9 H9A 108.8 . .
C10 C9 H9A 108.8 . .
N2 C9 H9B 108.8 . .
C10 C9 H9B 108.8 . .
H9A C9 H9B 107.7 . .
C12 C10 C11 108.8(3) . .
C12 C10 C13 109.4(3) . .
C11 C10 C13 108.6(3) . .
C12 C10 C9 107.7(3) . .
C11 C10 C9 111.0(3) . .
C13 C10 C9 111.2(3) . .
C10 C11 H11A 109.5 . .
C10 C11 H11B 109.5 . .
H11A C11 H11B 109.5 . .
C10 C11 H11C 109.5 . .
H11A C11 H11C 109.5 . .
H11B C11 H11C 109.5 . .
C10 C12 H12A 109.5 . .
C10 C12 H12B 109.5 . .
H12A C12 H12B 109.5 . .
C10 C12 H12C 109.5 . .
H12A C12 H12C 109.5 . .
H12B C12 H12C 109.5 . .
C10 C13 H13A 109.5 . .
C10 C13 H13B 109.5 . .
H13A C13 H13B 109.5 . .
C10 C13 H13C 109.5 . .
H13A C13 H13C 109.5 . .
H13B C13 H13C 109.5 . .
N1 C14 C15 113.3(3) . .
N1 C14 H14A 108.9 . .
C15 C14 H14A 108.9 . .
N1 C14 H14B 108.9 . .
C15 C14 H14B 108.9 . .
H14A C14 H14B 107.7 . .
C17 C15 C16 109.9(3) . .
C17 C15 C14 111.2(3) . .
C16 C15 C14 110.9(3) . .
C17 C15 C18 108.2(3) . .
C16 C15 C18 109.2(3) . .
C14 C15 C18 107.3(3) . .
C15 C16 H16A 109.5 . .
C15 C16 H16B 109.5 . .
H16A C16 H16B 109.5 . .
C15 C16 H16C 109.5 . .
H16A C16 H16C 109.5 . .
H16B C16 H16C 109.5 . .
C15 C17 H17A 109.5 . .
C15 C17 H17B 109.5 . .
H17A C17 H17B 109.5 . .
C15 C17 H17C 109.5 . .
H17A C17 H17C 109.5 . .
H17B C17 H17C 109.5 . .
C15 C18 H18A 109.5 . .
C15 C18 H18B 109.5 . .
H18A C18 H18B 109.5 . .
C15 C18 H18C 109.5 . .
H18A C18 H18C 109.5 . .
H18B C18 H18C 109.5 . .

loop_
_geom_bond_atom_site_label_1
_geom_bond_atom_site_label_2
_geom_bond_distance
_geom_bond_site_symmetry_2
Pd N1 1.984(2) .
Pd N2 1.987(3) .
Pd O2 2.008(2) .
Pd O1 2.009(2) .
O1 C6 1.275(4) .
O2 C4 1.278(4) .
N1 C2 1.329(4) .
N1 C14 1.460(4) .
N2 C3 1.332(4) .
N2 C9 1.451(4) .
C1 C3 1.401(4) 2_566
C1 C2 1.413(4) .
C1 H1 0.9500 .
C2 C3 1.493(4) .
C3 C1 1.401(4) 2_566
C4 C5 1.385(5) .
C4 C7 1.498(5) .
C5 C6 1.399(5) .
C5 H5 0.9500 .
C6 C8 1.499(5) .
C7 H7A 0.9800 .
C7 H7B 0.9800 .
C7 H7C 0.9800 .
C8 H8A 0.9800 .
C8 H8B 0.9800 .
C8 H8C 0.9800 .
C9 C10 1.539(4) .
C9 H9A 0.9900 .
C9 H9B 0.9900 .
C10 C12 1.521(5) .
C10 C11 1.535(5) .
C10 C13 1.536(5) .
C11 H11A 0.9800 .
C11 H11B 0.9800 .
C11 H11C 0.9800 .
C12 H12A 0.9800 .
C12 H12B 0.9800 .
C12 H12C 0.9800 .
C13 H13A 0.9800 .
C13 H13B 0.9800 .
C13 H13C 0.9800 .
C14 C15 1.538(4) .
C14 H14A 0.9900 .
C14 H14B 0.9900 .
C15 C17 1.529(5) .
C15 C16 1.531(5) .
C15 C18 1.539(5) .
C16 H16A 0.9800 .
C16 H16B 0.9800 .
C16 H16C 0.9800 .
C17 H17A 0.9800 .
C17 H17B 0.9800 .
C17 H17C 0.9800 .
C18 H18A 0.9800 .
C18 H18B 0.9800 .
C18 H18C 0.9800 .
